data_2205681
loop_
_publ_author_name
'Zhong, Ping'
'Zhang, Xiao-Hong'
'Yang, Zhi-Ping'
'Xiao, Hong-Ping'
'Hu, Mao-Lin'

_publ_section_title
1-[2,6-Dichloro-4-(trifluoromethyl)phenyl]-5-[(3,4-methylenedioxyphenyl)methyleneimino]-1<i>H</i>-pyrazole-3-carbonitrile
_journal_issue 5
_journal_name_full 'Acta Crystallographica Section E'
_journal_page_first o1448
_journal_page_last o1449
_journal_paper_doi 10.1107/S1600536805012262
_journal_volume 61
_journal_year 2005
_chemical_formula_iupac 'C19 H9 Cl2 F3 N4 O2'
_chemical_formula_moiety 'C19 H9 Cl2 F3 N4 O2'
_chemical_formula_sum 'C19 H9 Cl2 F3 N4 O2'
_chemical_formula_weight 453.20
_chemical_melting_point .446E-305
_chemical_name_systematic
;
1-[2,6-Dichloro-4-(trifluoromethyl)phenyl]-5-[(3,4-
methylenedioxyphenyl)methyleneimino]-1H-pyrazole-3-carbonitrile
;
_space_group_IT_number 4
_symmetry_cell_setting monoclinic
_symmetry_space_group_name_Hall 'P 2yb'
_symmetry_space_group_name_H-M 'P 1 21 1'
_atom_sites_solution_hydrogens geom
_atom_sites_solution_primary direct
_atom_sites_solution_secondary difmap
_cell_angle_alpha 90.00
_cell_angle_beta 99.179(4)
_cell_angle_gamma 90.00
_cell_formula_units_Z 2
_cell_length_a 6.4308(11)
_cell_length_b 9.8948(17)
_cell_length_c 15.356(3)
_cell_measurement_reflns_used 1189
_cell_measurement_temperature 298(2)
_cell_measurement_theta_max 24.23
_cell_measurement_theta_min 2.45
_cell_volume 964.6(3)
_computing_cell_refinement 'SAINT (Bruker, 2002)'
_computing_data_collection 'SMART (Bruker, 2002)'
_computing_data_reduction SAINT
_computing_molecular_graphics 'SHELXTL (Bruker, 2002)'
_computing_publication_material SHELXL97
_computing_structure_refinement 'SHELXL97 (Sheldrick, 1997)'
_computing_structure_solution 'SHELXS97 (Sheldrick, 1997)'
_diffrn_ambient_temperature 298(2)
_diffrn_measured_fraction_theta_full 0.976
_diffrn_measured_fraction_theta_max 0.976
_diffrn_measurement_device_type 'Bruker APEX CCD area-detector'
_diffrn_measurement_method '\f and \w'
_diffrn_radiation_monochromator graphite
_diffrn_radiation_source 'fine-focus sealed tube'
_diffrn_radiation_type MoK\a
_diffrn_radiation_wavelength 0.71073
_diffrn_reflns_av_R_equivalents 0.0357
_diffrn_reflns_av_sigmaI/netI 0.0715
_diffrn_reflns_limit_h_max 7
_diffrn_reflns_limit_h_min -7
_diffrn_reflns_limit_k_max 11
_diffrn_reflns_limit_k_min -12
_diffrn_reflns_limit_l_max 13
_diffrn_reflns_limit_l_min -18
_diffrn_reflns_number 5177
_diffrn_reflns_theta_full 25.59
_diffrn_reflns_theta_max 25.59
_diffrn_reflns_theta_min 1.34
_diffrn_standards_decay_% 0
_diffrn_standards_interval_time 0
_diffrn_standards_number 0
_exptl_absorpt_coefficient_mu 0.384
_exptl_absorpt_correction_T_max 0.9518
_exptl_absorpt_correction_T_min 0.9237
_exptl_absorpt_correction_type multi-scan
_exptl_absorpt_process_details '(SADABS; Bruker, 2002)'
_exptl_crystal_colour colourless
_exptl_crystal_density_diffrn 1.547
_exptl_crystal_density_method 'not measured'
_exptl_crystal_description block
_exptl_crystal_F_000 452
_exptl_crystal_size_max 0.21
_exptl_crystal_size_mid 0.19
_exptl_crystal_size_min 0.13
_refine_diff_density_max 0.241
_refine_diff_density_min -0.221
_refine_ls_abs_structure_details 'Flack (1983), with how many Friedel pairs'
_refine_ls_abs_structure_Flack 0.15(11)
_refine_ls_extinction_method none
_refine_ls_goodness_of_fit_ref 1.068
_refine_ls_hydrogen_treatment constr
_refine_ls_matrix_type full
_refine_ls_number_parameters 308
_refine_ls_number_reflns 3274
_refine_ls_number_restraints 31
_refine_ls_restrained_S_all 1.064
_refine_ls_R_factor_all 0.0868
_refine_ls_R_factor_gt 0.0646
_refine_ls_shift/su_max 0.000
_refine_ls_shift/su_mean 0.000
_refine_ls_structure_factor_coef Fsqd
_refine_ls_weighting_details 'calc w = 1/[\s^2^(Fo^2^)+(0.0709P)^2^] where P = (Fo^2^+2Fc^2^)/3'
_refine_ls_weighting_scheme calc
_refine_ls_wR_factor_gt 0.1305
_refine_ls_wR_factor_ref 0.1535
_reflns_number_gt 2530
_reflns_number_total 3274
_reflns_threshold_expression I>2\s(I)
_cod_data_source_file cv6475.cif
_cod_data_source_block I
_cod_depositor_comments
;
The following automatic conversions were performed:
'_symmetry_cell_setting' value 'Monoclinic' changed to 'monoclinic'
according to '/home/saulius/struct/CIF-dictionaries/cif_core.dic'
dictionary named 'cif_core.dic' version 2.4.1 from 2010-06-29.

Automatic conversion script
Id: cif_fix_enum 1527 2010-12-29 10:47:43Z saulius 

The following automatic conversions were performed:

'_symmetry_cell_setting' value 'Monoclinic' changed to 'monoclinic'
according to /home/saulius/struct/CIF-dictionaries/cif_core.dic
dictionary named 'cif_core.dic' version 2.4.1 from 2010-06-29.

Automatic conversion script
Id: cif_fix_values 1715 2011-07-08 13:25:40Z adriana 
;
_cod_original_sg_symbol_Hall P2yb
_cod_original_sg_symbol_H-M 'P 21'
_cod_database_code 2205681
_cod_database_fobs_code 2205681

loop_
_symmetry_equiv_pos_as_xyz
'x, y, z'
'-x, y+1/2, -z'

loop_
_atom_site_label
_atom_site_fract_x
_atom_site_fract_y
_atom_site_fract_z
_atom_site_U_iso_or_equiv
_atom_site_adp_type
_atom_site_calc_flag
_atom_site_refinement_flags
_atom_site_occupancy
_atom_site_type_symbol
C1 0.0697(9) -0.0108(5) 0.0559(4) 0.0679(19) Uani d D 1 C
F1 0.102(6) -0.1353(10) 0.0752(12) 0.161(16) Uani d PD 0.45(3) F
F2 0.250(3) 0.042(3) 0.0548(19) 0.19(2) Uani d PD 0.45(3) F
F3 -0.027(3) -0.008(3) -0.0235(6) 0.133(13) Uani d PD 0.45(3) F
F21 -0.014(2) -0.1225(12) 0.0274(15) 0.170(15) Uani d PD 0.55(3) F
F22 0.084(3) 0.0607(16) -0.0122(9) 0.106(7) Uani d PD 0.55(3) F
F23 0.2590(13) -0.038(2) 0.0909(7) 0.100(7) Uani d PD 0.55(3) F
Cl1 -0.0852(3) 0.0295(2) 0.37516(9) 0.0694(5) Uani d . 1 Cl
Cl2 -0.4769(3) 0.3459(2) 0.11530(12) 0.0936(7) Uani d . 1 Cl
O1 0.6143(6) 0.8124(5) 0.2177(3) 0.0753(13) Uani d . 1 O
O2 0.4345(6) 0.6494(5) 0.1282(2) 0.0595(10) Uani d . 1 O
N1 -0.3554(7) 0.2621(5) 0.3028(3) 0.0462(11) Uani d . 1 N
N2 -0.5176(7) 0.2095(5) 0.3381(3) 0.0542(12) Uani d . 1 N
N3 -0.8479(9) 0.2833(7) 0.4894(4) 0.0752(16) Uani d . 1 N
N4 -0.1302(7) 0.4481(4) 0.3011(3) 0.0447(11) Uani d . 1 N
C2 -0.0510(9) 0.0567(6) 0.1208(3) 0.0488(14) Uani d . 1 C
C3 -0.0155(9) 0.0197(6) 0.2078(4) 0.0506(14) Uani d . 1 C
H3 0.0797 -0.0490 0.2269 0.044(14) Uiso d R 1 H
C4 -0.1214(9) 0.0830(6) 0.2670(3) 0.0462(13) Uani d . 1 C
C5 -0.2616(8) 0.1883(6) 0.2399(3) 0.0457(13) Uani d . 1 C
C6 -0.2980(9) 0.2188(6) 0.1513(4) 0.0562(15) Uani d . 1 C
C7 -0.1968(9) 0.1554(6) 0.0924(3) 0.0525(14) Uani d . 1 C
H7 -0.2251 0.1787 0.0330 0.047(14) Uiso d R 1 H
C8 -0.2934(8) 0.3853(5) 0.3355(3) 0.0413(12) Uani d . 1 C
C9 -0.4185(8) 0.4183(6) 0.3965(3) 0.0451(13) Uani d . 1 C
H9 -0.4149 0.4964 0.4303 0.09(2) Uiso d R 1 H
C10 -0.5527(8) 0.3078(6) 0.3953(3) 0.0457(13) Uani d . 1 C
C11 -0.7204(9) 0.2900(6) 0.4473(4) 0.0534(15) Uani d . 1 C
C12 -0.0373(8) 0.5482(6) 0.3435(3) 0.0465(13) Uani d . 1 C
H12 -0.0764 0.5741 0.3968 0.042(14) Uiso d R 1 H
C13 0.1311(7) 0.6217(5) 0.3112(3) 0.0392(12) Uani d . 1 C
C14 0.2372(8) 0.7231(6) 0.3636(4) 0.0509(14) Uani d . 1 C
H14 0.1943 0.7441 0.4170 0.031(13) Uiso d R 1 H
C15 0.4027(9) 0.7944(7) 0.3380(4) 0.0588(16) Uani d . 1 C
H15 0.4722 0.8629 0.3725 0.053(16) Uiso d R 1 H
C16 0.4581(8) 0.7578(6) 0.2592(4) 0.0521(15) Uani d . 1 C
C17 0.3532(8) 0.6597(6) 0.2053(3) 0.0459(13) Uani d . 1 C
C18 0.1902(8) 0.5892(6) 0.2305(4) 0.0459(13) Uani d . 1 C
H18 0.1194 0.5230 0.1943 0.09(2) Uiso d R 1 H
C19 0.6191(10) 0.7345(8) 0.1426(5) 0.074(2) Uani d . 1 C
H19A 0.7456 0.6796 0.1506 0.042(14) Uiso d R 1 H
H19B 0.6211 0.7924 0.0918 0.08(2) Uiso d R 1 H

loop_
_atom_site_aniso_label
_atom_site_aniso_U_11
_atom_site_aniso_U_22
_atom_site_aniso_U_33
_atom_site_aniso_U_12
_atom_site_aniso_U_13
_atom_site_aniso_U_23
C1 0.090(5) 0.063(5) 0.058(4) 0.018(4) 0.035(4) 0.003(4)
F1 0.33(4) 0.082(16) 0.095(12) 0.12(2) 0.114(17) 0.036(11)
F2 0.16(3) 0.19(3) 0.27(5) -0.08(2) 0.17(3) -0.10(3)
F3 0.124(16) 0.22(3) 0.053(8) 0.065(17) 0.021(7) -0.022(11)
F21 0.223(19) 0.113(17) 0.22(3) -0.076(14) 0.16(2) -0.121(17)
F22 0.133(14) 0.122(11) 0.082(9) 0.055(10) 0.078(8) 0.035(8)
F23 0.085(10) 0.128(17) 0.095(7) 0.043(9) 0.040(7) 0.023(8)
Cl1 0.1005(12) 0.0657(11) 0.0431(8) 0.0073(9) 0.0148(8) 0.0039(7)
Cl2 0.1302(15) 0.0872(15) 0.0681(11) 0.0598(13) 0.0302(10) 0.0133(9)
O1 0.067(3) 0.086(4) 0.079(3) -0.029(3) 0.027(2) -0.005(3)
O2 0.063(2) 0.060(3) 0.061(2) -0.001(2) 0.027(2) 0.001(2)
N1 0.063(3) 0.037(3) 0.045(3) -0.007(2) 0.031(2) -0.002(2)
N2 0.064(3) 0.047(3) 0.056(3) -0.008(2) 0.025(2) -0.006(2)
N3 0.075(3) 0.093(4) 0.066(3) -0.021(3) 0.036(3) -0.017(3)
N4 0.054(3) 0.036(3) 0.048(3) -0.007(2) 0.020(2) -0.004(2)
C2 0.059(3) 0.043(4) 0.047(3) -0.001(3) 0.019(3) 0.002(3)
C3 0.062(3) 0.035(3) 0.056(3) 0.005(3) 0.015(3) 0.000(3)
C4 0.058(3) 0.038(3) 0.046(3) -0.013(3) 0.018(3) -0.004(2)
C5 0.058(3) 0.036(3) 0.047(3) -0.014(3) 0.022(3) -0.002(2)
C6 0.071(4) 0.044(4) 0.058(4) 0.012(3) 0.023(3) 0.007(3)
C7 0.078(4) 0.051(4) 0.035(3) 0.005(3) 0.028(3) 0.010(3)
C8 0.053(3) 0.030(3) 0.044(3) -0.007(2) 0.017(2) 0.001(2)
C9 0.050(3) 0.037(3) 0.050(3) -0.006(3) 0.014(2) -0.004(3)
C10 0.053(3) 0.049(4) 0.038(3) 0.001(3) 0.019(2) -0.002(3)
C11 0.061(3) 0.050(4) 0.054(4) -0.015(3) 0.024(3) -0.008(3)
C12 0.056(3) 0.047(4) 0.041(3) 0.005(3) 0.022(2) 0.000(3)
C13 0.039(3) 0.039(3) 0.042(3) 0.001(2) 0.012(2) 0.001(2)
C14 0.051(3) 0.052(4) 0.051(3) -0.002(3) 0.016(3) -0.009(3)
C15 0.063(4) 0.056(4) 0.057(4) -0.015(3) 0.008(3) -0.010(3)
C16 0.045(3) 0.049(4) 0.061(4) -0.010(3) 0.004(3) 0.007(3)
C17 0.049(3) 0.046(4) 0.045(3) 0.007(3) 0.015(3) 0.006(3)
C18 0.045(3) 0.040(3) 0.053(3) -0.003(3) 0.006(3) 0.001(3)
C19 0.052(4) 0.101(6) 0.076(5) -0.004(4) 0.029(3) 0.011(4)

loop_
_atom_type_symbol
_atom_type_description
_atom_type_scat_dispersion_real
_atom_type_scat_dispersion_imag
_atom_type_scat_source
C C 0.0033 0.0016 'International Tables Vol C Tables 4.2.6.8 and 6.1.1.4'
H H 0.0000 0.0000 'International Tables Vol C Tables 4.2.6.8 and 6.1.1.4'
Cl Cl 0.1484 0.1585 'International Tables Vol C Tables 4.2.6.8 and 6.1.1.4'
F F 0.0171 0.0103 'International Tables Vol C Tables 4.2.6.8 and 6.1.1.4'
N N 0.0061 0.0033 'International Tables Vol C Tables 4.2.6.8 and 6.1.1.4'
O O 0.0106 0.0060 'International Tables Vol C Tables 4.2.6.8 and 6.1.1.4'

loop_
_geom_angle_atom_site_label_1
_geom_angle_atom_site_label_2
_geom_angle_atom_site_label_3
_geom_angle
_geom_angle_publ_flag
F2 C1 F1 106.6(5) no
F2 C1 F21 133.4(12) no
F1 C1 F21 44.6(8) yes
F2 C1 F3 106.5(5) no
F1 C1 F3 106.2(5) no
F21 C1 F3 65.0(7) no
F2 C1 F22 64.9(9) yes
F1 C1 F22 133.8(11) no
F21 C1 F22 106.3(5) yes
F3 C1 F22 45.2(7) yes
F2 C1 F23 44.5(11) no
F1 C1 F23 65.7(10) no
F21 C1 F23 106.3(5) yes
F3 C1 F23 133.7(10) no
F22 C1 F23 105.8(5) no
F2 C1 C2 113.0(9) yes
F1 C1 C2 110.8(9) no
F21 C1 C2 112.0(7) no
F3 C1 C2 113.3(8) no
F22 C1 C2 114.1(7) yes
F23 C1 C2 111.9(7) no
F21 F1 C1 67.8(5) no
F21 F1 F23 119.7(9) no
C1 F1 F23 57.3(6) no
F23 F2 C1 68.0(6) no
F23 F2 F22 120.6(8) no
C1 F2 F22 57.7(5) yes
F22 F3 C1 67.4(5) no
F22 F3 F21 119.6(8) no
C1 F3 F21 57.5(4) no
F1 F21 C1 67.7(5) no
F1 F21 F3 120.5(8) yes
C1 F21 F3 57.5(4) yes
F3 F22 C1 67.4(4) no
F3 F22 F2 119.9(9) no
C1 F22 F2 57.4(5) no
F2 F23 C1 67.5(6) no
F2 F23 F1 119.7(8) yes
C1 F23 F1 57.1(5) no
C16 O1 C19 106.2(5) yes
C17 O2 C19 103.9(5) no
C8 N1 N2 113.5(4) yes
C8 N1 C5 125.7(4) yes
N2 N1 C5 120.8(4) no
C10 N2 N1 101.7(4) no
C12 N4 C8 118.1(4) yes
C3 C2 C7 119.9(5) no
C3 C2 C1 120.1(5) no
C7 C2 C1 119.9(5) no
C2 C3 C4 120.2(5) no
C2 C3 H3 120.1 no
C4 C3 H3 119.7 no
C3 C4 C5 120.5(5) no
C3 C4 Cl1 119.6(5) no
C5 C4 Cl1 119.9(4) no
C6 C5 C4 117.3(5) no
C6 C5 N1 122.4(5) yes
C4 C5 N1 120.3(5) no
C7 C6 C5 122.4(5) no
C7 C6 Cl2 119.3(5) no
C5 C6 Cl2 118.3(5) no
C6 C7 C2 119.6(5) no
C6 C7 H7 120.1 no
C2 C7 H7 120.3 no
N1 C8 C9 107.3(5) no
N1 C8 N4 117.1(4) yes
C9 C8 N4 135.5(5) no
C8 C9 C10 103.6(5) no
C8 C9 H9 128.0 no
C10 C9 H9 128.4 no
N2 C10 C9 114.0(5) yes
N2 C10 C11 119.0(5) no
C9 C10 C11 127.0(5) no
N3 C11 C10 176.1(7) yes
N4 C12 C13 121.7(5) no
N4 C12 H12 119.4 no
C13 C12 H12 118.8 no
C18 C13 C14 120.2(5) no
C18 C13 C12 120.8(5) no
C14 C13 C12 119.0(5) yes
C15 C14 C13 122.0(5) no
C15 C14 H14 119.1 no
C13 C14 H14 118.9 no
C16 C15 C14 115.9(5) no
C16 C15 H15 122.0 no
C14 C15 H15 122.1 no
C15 C16 C17 123.1(5) no
C15 C16 O1 128.1(5) yes
C17 C16 O1 108.7(5) no
C18 C17 O2 128.4(5) no
C18 C17 C16 120.9(5) no
O2 C17 C16 110.6(5) yes
C17 C18 C13 117.7(5) no
C17 C18 H18 121.0 no
C13 C18 H18 121.2 no
O1 C19 O2 108.9(5) yes
O1 C19 H19A 109.5 no
O2 C19 H19A 110.2 no
O1 C19 H19B 110.2 no
O2 C19 H19B 109.7 no
H19A C19 H19B 108.3 no

loop_
_geom_bond_atom_site_label_1
_geom_bond_atom_site_label_2
_geom_bond_distance
_geom_bond_publ_flag
C1 F2 1.275(6) yes
C1 F1 1.276(6) no
C1 F21 1.277(6) no
C1 F3 1.278(6) no
C1 F22 1.279(6) no
C1 F23 1.279(6) yes
C1 C2 1.512(8) yes
F1 F21 0.968(18) yes
F1 F23 1.39(2) no
F2 F23 0.97(2) no
F2 F22 1.370(18) no
F3 F22 0.983(16) no
F3 F21 1.373(13) yes
Cl1 C4 1.723(6) no
Cl2 C6 1.734(6) no
O1 C16 1.382(7) no
O1 C19 1.391(8) yes
O2 C17 1.373(6) no
O2 C19 1.444(7) yes
N1 C8 1.354(7) no
N1 N2 1.354(6) yes
N1 C5 1.421(7) yes
N2 C10 1.354(7) no
N3 C11 1.124(7) no
N4 C12 1.279(6) yes
N4 C8 1.394(6) no
C2 C3 1.368(8) no
C2 C7 1.376(7) no
C3 C4 1.371(8) no
C3 H3 0.9304 no
C4 C5 1.397(8) no
C5 C6 1.376(8) no
C6 C7 1.350(8) no
C7 H7 0.9302 no
C8 C9 1.368(7) yes
C9 C10 1.391(8) no
C9 H9 0.9291 no
C10 C11 1.451(7) yes
C12 C13 1.455(7) no
C12 H12 0.9298 no
C13 C18 1.390(7) no
C13 C14 1.395(7) no
C14 C15 1.384(8) no
C14 H14 0.9295 no
C15 C16 1.365(8) no
C15 H15 0.9297 no
C16 C17 1.379(8) no
C17 C18 1.366(7) no
C18 H18 0.9299 no
C19 H19A 0.9696 no
C19 H19B 0.9696 no
